data_7158099
loop_
_publ_author_name
'Zhao, Lan'
'Qiu, Changfu'
'Zhao, Lixin'
'Yin, Guangwei'
'Li, Fangyi'
'Wang, Chunhua'
'Li, Zheng'

_publ_section_title
;
 Base-promoted, CBr<sub>4</sub>-mediated tandem bromination/intramolecular
 Friedel-Crafts alkylation of N-aryl enamines: a facile access to 1H- and
 3H-indoles.
;
_journal_issue 24
_journal_name_full 'Organic &amp; biomolecular chemistry'
_journal_page_first 5377
_journal_page_last 5382
_journal_paper_doi 10.1039/d1ob00731a
_journal_volume 19
_journal_year 2021
_chemical_formula_moiety 'C19 H18 Br N O2'
_chemical_formula_sum 'C19 H18 Br N O2'
_chemical_formula_weight 372.25
_chemical_name_systematic 'Ethyl 6-bromo-4,7-dimethyl-2-phenyl-1H-indole-3-carboxylate'
_space_group_crystal_system monoclinic
_space_group_IT_number 14
_space_group_name_Hall '-P 2ybc'
_space_group_name_H-M_alt 'P 1 21/c 1'
_atom_sites_solution_hydrogens geom
_atom_sites_solution_primary dual
_audit_creation_date 2021-05-24
_audit_creation_method
;
Olex2 1.2-ac3
(compiled 2017.08.10 svn.r3458 for OlexSys, GUI svn.r5381)
;
_audit_update_record
;
2021-05-24 deposited with the CCDC.	2021-05-26 downloaded from the CCDC.
;
_cell_angle_alpha 90
_cell_angle_beta 90.5451(16)
_cell_angle_gamma 90
_cell_formula_units_Z 4
_cell_length_a 12.1783(2)
_cell_length_b 7.56305(18)
_cell_length_c 17.6627(3)
_cell_measurement_reflns_used 3677
_cell_measurement_temperature 159.99(10)
_cell_measurement_theta_max 76.0030
_cell_measurement_theta_min 3.6050
_cell_volume 1626.75(5)
_computing_cell_refinement 'CrysAlisPro 1.171.39.45g (Rigaku OD, 2018)'
_computing_data_collection 'CrysAlisPro 1.171.39.45g (Rigaku OD, 2018)'
_computing_data_reduction 'CrysAlisPro 1.171.39.45g (Rigaku OD, 2018)'
_computing_molecular_graphics 'Olex2 (Dolomanov et al., 2009)'
_computing_publication_material 'Olex2 (Dolomanov et al., 2009)'
_computing_structure_refinement 'ShelXL (Sheldrick, 2015)'
_computing_structure_solution 'ShelXT (Sheldrick, 2015)'
_diffrn_ambient_environment N~2~
_diffrn_ambient_temperature 159.99(10)
_diffrn_detector 'CCD plate'
_diffrn_detector_type HyPix
_diffrn_measured_fraction_theta_full 0.996
_diffrn_measured_fraction_theta_max 0.946
_diffrn_measurement_details
;
List of Runs (angles in degrees, time in seconds):

  # Type    Start    End  Width  t~exp~   \w     \q     \k     \f   Frames
#--------------------------------------------------------------------------
  1  \w    -49.00  22.00   0.50    2.28    --  -47.00  24.00  52.00  142
  2  \w     34.00 121.00   0.50    2.28    --   47.00  24.00  52.00  174
  3  \w    106.00 177.00   0.50    9.10    --  107.61  24.00  52.00  142
  4  \w     93.00 178.00   0.50    9.10    --  107.61  19.00 120.00  170
  5  \w     74.00 122.00   0.50    9.10    --  107.61 -24.00-111.00   96
  6  \w     64.00 106.00   0.50    9.10    --  107.61 -99.00   0.00   84
  7  \w     46.00  85.00   0.50    9.10    --  107.61 -99.00  30.00   78
  8  \w     36.00 108.00   0.50    9.10    --  107.61 -99.00-120.00  144
  9  \w     -7.00  18.00   0.50    2.28    --   47.00 -24.00-111.00   50
 10  \w    -89.00 -35.00   0.50    2.28    --  -47.00 125.00 120.00  108
 11  \w   -101.00 -27.00   0.50    9.10    -- -100.00 125.00 150.00  148
 12  \w    -80.00 -54.00   0.50    9.10    -- -100.00  24.00  52.00   52
 13  \w   -117.00 -33.00   0.50    2.28    --  -47.00 -24.00-111.00  168
 14  \w   -131.00 -86.00   0.50    9.10    -- -100.00 -24.00-111.00   90
 15  \w    -61.00 -33.00   0.50    9.10    -- -100.00 125.00 -90.00   56
 16  \w    -99.00 -73.00   0.50    9.10    -- -100.00 125.00 -90.00   52
;
_diffrn_measurement_device 'four-circle diffractometer'
_diffrn_measurement_device_type 'ROD, Synergy Custom system, HyPix'
_diffrn_measurement_method '\w scans'
_diffrn_orient_matrix_type 'CrysAlisPro convention (1999,Acta A55,543-557)'
_diffrn_orient_matrix_UB_11 -0.0738818000
_diffrn_orient_matrix_UB_12 -0.0567663000
_diffrn_orient_matrix_UB_13 0.0660268000
_diffrn_orient_matrix_UB_21 0.0956473000
_diffrn_orient_matrix_UB_22 0.0317398000
_diffrn_orient_matrix_UB_23 0.0560680000
_diffrn_orient_matrix_UB_31 -0.0373388000
_diffrn_orient_matrix_UB_32 0.1930829000
_diffrn_orient_matrix_UB_33 0.0101459000
_diffrn_radiation_monochromator mirror
_diffrn_radiation_probe x-ray
_diffrn_radiation_type CuK\a
_diffrn_radiation_wavelength 1.54184
_diffrn_reflns_av_R_equivalents 0.0757
_diffrn_reflns_av_unetI/netI 0.0681
_diffrn_reflns_Laue_measured_fraction_full 0.996
_diffrn_reflns_Laue_measured_fraction_max 0.946
_diffrn_reflns_limit_h_max 15
_diffrn_reflns_limit_h_min -15
_diffrn_reflns_limit_k_max 9
_diffrn_reflns_limit_k_min -5
_diffrn_reflns_limit_l_max 19
_diffrn_reflns_limit_l_min -22
_diffrn_reflns_number 9497
_diffrn_reflns_point_group_measured_fraction_full 0.996
_diffrn_reflns_point_group_measured_fraction_max 0.946
_diffrn_reflns_theta_full 67.684
_diffrn_reflns_theta_max 76.360
_diffrn_reflns_theta_min 3.630
_diffrn_source 'Rotating-anode X-ray tube'
_diffrn_source_type 'Rigaku (Cu) X-ray Source'
_exptl_absorpt_coefficient_mu 3.516
_exptl_absorpt_correction_T_max 1.00000
_exptl_absorpt_correction_T_min 0.58839
_exptl_absorpt_correction_type multi-scan
_exptl_absorpt_process_details
;
CrysAlisPro 1.171.39.45g (Rigaku Oxford Diffraction, 2018)
Empirical absorption correction using spherical harmonics,
 implemented in SCALE3 ABSPACK scaling algorithm.
;
_exptl_crystal_colour 'clear light colourless'
_exptl_crystal_density_diffrn 1.520
_exptl_crystal_description block
_exptl_crystal_F_000 760
_exptl_crystal_recrystallization_method 'Re-crystallisation from solvent'
_exptl_crystal_size_max 0.05
_exptl_crystal_size_mid 0.03
_exptl_crystal_size_min 0.03
_refine_diff_density_max 1.019
_refine_diff_density_min -1.297
_refine_diff_density_rms 0.146
_refine_ls_extinction_method none
_refine_ls_goodness_of_fit_ref 1.098
_refine_ls_hydrogen_treatment constr
_refine_ls_matrix_type full
_refine_ls_number_parameters 211
_refine_ls_number_reflns 3234
_refine_ls_number_restraints 0
_refine_ls_restrained_S_all 1.098
_refine_ls_R_factor_all 0.0847
_refine_ls_R_factor_gt 0.0641
_refine_ls_shift/su_max 0.001
_refine_ls_shift/su_mean 0.000
_refine_ls_structure_factor_coef Fsqd
_refine_ls_weighting_details 'w=1/[\s^2^(Fo^2^)+(0.1273P)^2^+0.4850P] where P=(Fo^2^+2Fc^2^)/3'
_refine_ls_weighting_scheme calc
_refine_ls_wR_factor_gt 0.1701
_refine_ls_wR_factor_ref 0.1987
_reflns_Friedel_coverage 0.000
_reflns_number_gt 2463
_reflns_number_total 3234
_reflns_threshold_expression 'I > 2\s(I)'
_cod_data_source_file d1ob00731a2.cif
_cod_data_source_block lfy_100k_32
_cod_depositor_comments 'Adding full bibliography for 7158099.cif.'
_cod_original_cell_volume 1626.75(6)
_cod_database_code 7158099
_shelx_shelxl_version_number 2018/1
_shelx_space_group_comment
;
The symmetry employed for this shelxl refinement is uniquely defined
by the following loop, which should always be used as a source of
symmetry information in preference to the above space-group names.
They are only intended as comments.
;
_shelx_estimated_absorpt_t_max 0.902
_shelx_estimated_absorpt_t_min 0.844
_reflns_odcompleteness_completeness 99.94
_reflns_odcompleteness_iscentric 1
_reflns_odcompleteness_theta 66.49
_olex2_refinement_description
;
1. Fixed Uiso
 At 1.2 times of:
  All C(H) groups, All C(H,H) groups, All N(H) groups
 At 1.5 times of:
  All C(H,H,H) groups
2.a Secondary CH2 refined with riding coordinates:
 C10(H10A,H10B)
2.b Aromatic/amide H refined with riding coordinates:
 N1(H1), C1(H1A), C2(H2), C6(H6), C12(H12), C14(H14), C16(H16)
2.c Idealised Me refined as rotating group:
 C8(H8A,H8B,H8C), C9(H9A,H9B,H9C), C19(H19A,H19B,H19C)
;
_olex2_submission_special_instructions 'No special instructions were received'
_oxdiff_exptl_absorpt_empirical_details
;
Empirical correction (ABSPACK) includes:
- Absorption correction using spherical harmonics
- Frame scaling
;
_oxdiff_exptl_absorpt_empirical_full_max 3.395
_oxdiff_exptl_absorpt_empirical_full_min 0.467

loop_
_space_group_symop_operation_xyz
'x, y, z'
'-x, y+1/2, -z+1/2'
'-x, -y, -z'
'x, -y-1/2, z-1/2'

loop_
_atom_site_label
_atom_site_type_symbol
_atom_site_fract_x
_atom_site_fract_y
_atom_site_fract_z
_atom_site_U_iso_or_equiv
_atom_site_adp_type
_atom_site_occupancy
_atom_site_site_symmetry_order
_atom_site_calc_flag
_atom_site_refinement_flags_posn
_atom_site_refinement_flags_adp
_atom_site_refinement_flags_occupancy
_atom_site_disorder_assembly
_atom_site_disorder_group
Br1 Br 0.82257(4) 0.65001(8) 0.56285(3) 0.0403(2) Uani 1 1 d . . . . .
O1 O 0.6342(2) 0.2960(5) 0.13069(18) 0.0337(8) Uani 1 1 d . . . . .
O2 O 0.7946(2) 0.4253(5) 0.15760(18) 0.0314(7) Uani 1 1 d . . . . .
N1 N 0.5415(3) 0.5610(6) 0.33369(19) 0.0268(8) Uani 1 1 d . . . . .
H1 H 0.482134 0.598408 0.354208 0.032 Uiso 1 1 calc R . . . .
C1 C 0.3539(4) 0.5877(8) 0.0989(3) 0.0353(11) Uani 1 1 d . . . . .
H1A H 0.354902 0.637653 0.050855 0.042 Uiso 1 1 calc R . . . .
C2 C 0.2556(4) 0.4471(8) 0.1987(3) 0.0367(11) Uani 1 1 d . . . . .
H2 H 0.190434 0.401152 0.217432 0.044 Uiso 1 1 calc R . . . .
C3 C 0.6666(4) 0.6071(7) 0.4429(3) 0.0298(10) Uani 1 1 d . . . . .
C4 C 0.6564(3) 0.4506(7) 0.2481(2) 0.0279(9) Uani 1 1 d . . . . .
C5 C 0.4487(3) 0.5039(7) 0.2137(2) 0.0292(10) Uani 1 1 d . . . . .
C6 C 0.4494(4) 0.5785(7) 0.1421(3) 0.0318(10) Uani 1 1 d . . . . .
H6 H 0.514578 0.622892 0.122716 0.038 Uiso 1 1 calc R . . . .
C7 C 0.6909(3) 0.3811(6) 0.1741(3) 0.0275(9) Uani 1 1 d . . . . .
C8 C 0.9161(4) 0.3655(8) 0.2969(3) 0.0401(13) Uani 1 1 d . . . . .
H8A H 0.886103 0.263581 0.271779 0.060 Uiso 1 1 calc GR . . . .
H8B H 0.975729 0.329810 0.329419 0.060 Uiso 1 1 calc GR . . . .
H8C H 0.942534 0.447663 0.259867 0.060 Uiso 1 1 calc GR . . . .
C9 C 0.5832(4) 0.6898(8) 0.4937(3) 0.0350(11) Uani 1 1 d . . . . .
H9A H 0.604759 0.809027 0.505169 0.052 Uiso 1 1 calc GR . . . .
H9B H 0.578684 0.622995 0.539771 0.052 Uiso 1 1 calc GR . . . .
H9C H 0.512871 0.690408 0.468731 0.052 Uiso 1 1 calc GR . . . .
C10 C 0.8357(4) 0.3591(8) 0.0866(3) 0.0380(12) Uani 1 1 d . . . . .
H10A H 0.804839 0.426202 0.044743 0.046 Uiso 1 1 calc R . . . .
H10B H 0.815501 0.235895 0.080181 0.046 Uiso 1 1 calc R . . . .
C11 C 0.5494(3) 0.5005(6) 0.2618(2) 0.0256(9) Uani 1 1 d . . . . .
C12 C 0.2568(4) 0.5217(8) 0.1281(3) 0.0373(11) Uani 1 1 d . . . . .
H12 H 0.192328 0.528083 0.099580 0.045 Uiso 1 1 calc R . . . .
C13 C 0.7191(3) 0.4820(6) 0.3170(2) 0.0257(9) Uani 1 1 d . . . . .
C14 C 0.8527(4) 0.4990(7) 0.4166(3) 0.0332(10) Uani 1 1 d . . . . .
H14 H 0.922913 0.477615 0.435569 0.040 Uiso 1 1 calc R . . . .
C15 C 0.6436(3) 0.5538(7) 0.3694(2) 0.0286(10) Uani 1 1 d . . . . .
C16 C 0.3509(4) 0.4391(7) 0.2428(3) 0.0333(10) Uani 1 1 d . . . . .
H16 H 0.349107 0.391014 0.291260 0.040 Uiso 1 1 calc R . . . .
C17 C 0.8285(3) 0.4522(7) 0.3433(3) 0.0326(10) Uani 1 1 d . . . . .
C18 C 0.7753(4) 0.5778(7) 0.4639(2) 0.0317(10) Uani 1 1 d . . . . .
C19 C 0.9586(4) 0.3780(10) 0.0885(4) 0.0506(15) Uani 1 1 d . . . . .
H19A H 0.987780 0.345763 0.040095 0.076 Uiso 1 1 calc GR . . . .
H19B H 0.988829 0.301859 0.126842 0.076 Uiso 1 1 calc GR . . . .
H19C H 0.977647 0.498415 0.099664 0.076 Uiso 1 1 calc GR . . . .

loop_
_atom_site_aniso_label
_atom_site_aniso_U_11
_atom_site_aniso_U_22
_atom_site_aniso_U_33
_atom_site_aniso_U_23
_atom_site_aniso_U_13
_atom_site_aniso_U_12
Br1 0.0399(4) 0.0500(4) 0.0309(3) -0.0048(2) -0.0102(2) -0.0032(2)
O1 0.0253(14) 0.046(2) 0.0298(16) -0.0072(14) -0.0003(12) -0.0075(14)
O2 0.0214(14) 0.042(2) 0.0307(15) -0.0055(14) -0.0001(11) -0.0017(14)
N1 0.0201(16) 0.038(2) 0.0221(16) -0.0002(15) -0.0016(12) 0.0012(15)
C1 0.032(2) 0.044(3) 0.030(2) -0.001(2) -0.0098(18) 0.007(2)
C2 0.020(2) 0.046(3) 0.045(3) -0.006(2) -0.0012(18) -0.002(2)
C3 0.032(2) 0.028(3) 0.029(2) 0.0048(18) -0.0025(18) -0.0026(18)
C4 0.0211(19) 0.035(3) 0.028(2) -0.0016(18) -0.0020(15) -0.0002(18)
C5 0.0239(19) 0.036(3) 0.027(2) -0.0029(18) -0.0033(16) 0.0052(18)
C6 0.025(2) 0.037(3) 0.033(2) 0.002(2) -0.0040(16) 0.0016(19)
C7 0.0219(19) 0.029(3) 0.031(2) 0.0016(18) -0.0036(16) -0.0002(17)
C8 0.024(2) 0.060(4) 0.036(3) -0.001(2) -0.0065(18) 0.007(2)
C9 0.036(2) 0.041(3) 0.028(2) -0.002(2) -0.0022(18) 0.000(2)
C10 0.034(2) 0.046(3) 0.034(3) -0.011(2) 0.0045(19) -0.001(2)
C11 0.0220(19) 0.028(3) 0.026(2) 0.0013(17) -0.0045(15) -0.0030(16)
C12 0.027(2) 0.046(3) 0.039(3) -0.007(2) -0.0109(18) 0.001(2)
C13 0.0197(18) 0.028(2) 0.030(2) 0.0018(17) -0.0039(15) -0.0002(17)
C14 0.024(2) 0.039(3) 0.036(2) 0.000(2) -0.0062(17) 0.0004(19)
C15 0.024(2) 0.032(3) 0.029(2) 0.0055(18) -0.0040(16) 0.0008(18)
C16 0.024(2) 0.040(3) 0.036(2) -0.001(2) -0.0009(17) 0.002(2)
C17 0.0212(19) 0.039(3) 0.037(2) 0.005(2) -0.0064(17) 0.0033(18)
C18 0.033(2) 0.041(3) 0.0214(19) -0.0009(19) -0.0051(16) -0.004(2)
C19 0.028(2) 0.075(5) 0.049(3) -0.001(3) 0.007(2) 0.007(3)

loop_
_atom_type_symbol
_atom_type_description
_atom_type_scat_dispersion_real
_atom_type_scat_dispersion_imag
_atom_type_scat_source
C C 0.0181 0.0091 'International Tables Vol C Tables 4.2.6.8 and 6.1.1.4'
H H 0.0000 0.0000 'International Tables Vol C Tables 4.2.6.8 and 6.1.1.4'
Br Br -0.6763 1.2805 'International Tables Vol C Tables 4.2.6.8 and 6.1.1.4'
N N 0.0311 0.0180 'International Tables Vol C Tables 4.2.6.8 and 6.1.1.4'
O O 0.0492 0.0322 'International Tables Vol C Tables 4.2.6.8 and 6.1.1.4'

loop_
_geom_angle_atom_site_label_1
_geom_angle_atom_site_label_2
_geom_angle_atom_site_label_3
_geom_angle
_geom_angle_site_symmetry_1
_geom_angle_site_symmetry_3
_geom_angle_publ_flag
C7 O2 C10 115.9(4) . . ?
C11 N1 H1 125.0 . . ?
C11 N1 C15 110.0(4) . . ?
C15 N1 H1 125.0 . . ?
C6 C1 H1A 120.3 . . ?
C6 C1 C12 119.5(5) . . ?
C12 C1 H1A 120.3 . . ?
C12 C2 H2 119.6 . . ?
C12 C2 C16 120.8(4) . . ?
C16 C2 H2 119.6 . . ?
C15 C3 C9 123.4(4) . . ?
C15 C3 C18 112.8(4) . . ?
C18 C3 C9 123.8(4) . . ?
C11 C4 C7 122.1(4) . . ?
C11 C4 C13 107.3(4) . . ?
C13 C4 C7 130.6(4) . . ?
C6 C5 C11 121.2(4) . . ?
C6 C5 C16 119.6(4) . . ?
C16 C5 C11 119.2(4) . . ?
C1 C6 C5 120.6(4) . . ?
C1 C6 H6 119.7 . . ?
C5 C6 H6 119.7 . . ?
O1 C7 O2 121.8(4) . . ?
O1 C7 C4 125.8(4) . . ?
O2 C7 C4 112.4(4) . . ?
H8A C8 H8B 109.5 . . ?
H8A C8 H8C 109.5 . . ?
H8B C8 H8C 109.5 . . ?
C17 C8 H8A 109.5 . . ?
C17 C8 H8B 109.5 . . ?
C17 C8 H8C 109.5 . . ?
C3 C9 H9A 109.5 . . ?
C3 C9 H9B 109.5 . . ?
C3 C9 H9C 109.5 . . ?
H9A C9 H9B 109.5 . . ?
H9A C9 H9C 109.5 . . ?
H9B C9 H9C 109.5 . . ?
O2 C10 H10A 110.2 . . ?
O2 C10 H10B 110.2 . . ?
O2 C10 C19 107.5(4) . . ?
H10A C10 H10B 108.5 . . ?
C19 C10 H10A 110.2 . . ?
C19 C10 H10B 110.2 . . ?
N1 C11 C4 109.5(3) . . ?
N1 C11 C5 117.7(4) . . ?
C4 C11 C5 132.8(4) . . ?
C1 C12 H12 119.9 . . ?
C2 C12 C1 120.2(4) . . ?
C2 C12 H12 119.9 . . ?
C15 C13 C4 105.7(3) . . ?
C15 C13 C17 117.3(4) . . ?
C17 C13 C4 136.9(4) . . ?
C17 C14 H14 118.9 . . ?
C17 C14 C18 122.3(4) . . ?
C18 C14 H14 118.9 . . ?
N1 C15 C13 107.5(4) . . ?
C3 C15 N1 125.9(4) . . ?
C3 C15 C13 126.6(4) . . ?
C2 C16 H16 120.3 . . ?
C5 C16 C2 119.3(5) . . ?
C5 C16 H16 120.3 . . ?
C13 C17 C8 124.0(4) . . ?
C14 C17 C8 118.8(4) . . ?
C14 C17 C13 117.2(4) . . ?
C3 C18 Br1 118.4(4) . . ?
C3 C18 C14 123.7(4) . . ?
C14 C18 Br1 117.9(3) . . ?
C10 C19 H19A 109.5 . . ?
C10 C19 H19B 109.5 . . ?
C10 C19 H19C 109.5 . . ?
H19A C19 H19B 109.5 . . ?
H19A C19 H19C 109.5 . . ?
H19B C19 H19C 109.5 . . ?

loop_
_geom_bond_atom_site_label_1
_geom_bond_atom_site_label_2
_geom_bond_distance
_geom_bond_site_symmetry_2
_geom_bond_publ_flag
Br1 C18 1.915(4) . ?
O1 C7 1.211(6) . ?
O2 C7 1.342(5) . ?
O2 C10 1.444(6) . ?
N1 H1 0.8600 . ?
N1 C11 1.353(6) . ?
N1 C15 1.389(5) . ?
C1 H1A 0.9300 . ?
C1 C6 1.386(6) . ?
C1 C12 1.387(7) . ?
C2 H2 0.9300 . ?
C2 C12 1.369(8) . ?
C2 C16 1.393(6) . ?
C3 C9 1.498(7) . ?
C3 C15 1.384(6) . ?
C3 C18 1.389(6) . ?
C4 C7 1.473(6) . ?
C4 C11 1.380(6) . ?
C4 C13 1.452(6) . ?
C5 C6 1.386(7) . ?
C5 C11 1.486(6) . ?
C5 C16 1.391(7) . ?
C6 H6 0.9300 . ?
C8 H8A 0.9600 . ?
C8 H8B 0.9600 . ?
C8 H8C 0.9600 . ?
C8 C17 1.502(7) . ?
C9 H9A 0.9600 . ?
C9 H9B 0.9600 . ?
C9 H9C 0.9600 . ?
C10 H10A 0.9700 . ?
C10 H10B 0.9700 . ?
C10 C19 1.503(7) . ?
C12 H12 0.9300 . ?
C13 C15 1.419(6) . ?
C13 C17 1.425(6) . ?
C14 H14 0.9300 . ?
C14 C17 1.372(7) . ?
C14 C18 1.398(7) . ?
C16 H16 0.9300 . ?
C19 H19A 0.9600 . ?
C19 H19B 0.9600 . ?
C19 H19C 0.9600 . ?
